data_8100734
loop_
_publ_author_name
'Binnewies, M.'
'Borrmann, H.'

_publ_section_title
;
Crystal structure of catena-octachlorotrisiloxane, Si~3~O~2~Cl~8~
;
_journal_issue 3
_journal_name_full 'Zeitschrift f\"ur Kristallographie - New Crystal Structures'
_journal_page_first 324
_journal_page_last 324
_journal_volume 217
_journal_year 2002
_chemical_formula_moiety 'Si3 O2 Cl8'
_chemical_formula_structural (SiCl3)O(SiCl2)O(SiCl3)
_chemical_formula_sum 'Cl8 O2 Si3'
_chemical_formula_weight 399.87
_chemical_melting_point 227
_space_group_IT_number 62
_symmetry_cell_setting orthorhombic
_symmetry_Int_Tables_number 62
_symmetry_space_group_name_Hall '-P 2ac 2n'
_symmetry_space_group_name_H-M 'P n m a'
_cell_angle_alpha 90.00
_cell_angle_beta 90.00
_cell_angle_gamma 90.00
_cell_formula_units_Z 4
_cell_length_a 10.6694(14)
_cell_length_b 20.317(3)
_cell_length_c 6.1833(10)
_cell_measurement_temperature 90(2)
_cell_volume 1340.3(3)
_diffrn_ambient_temperature 90(2)
_exptl_crystal_density_diffrn 1.982
_refine_ls_R_factor_obs 0.0234
_refine_ls_wR_factor_obs 0.0550
_cod_database_code 8100734

loop_
_symmetry_equiv_pos_as_xyz
'x, y, z'
'-x+1/2, -y, z+1/2'
'-x, y+1/2, -z'
'x+1/2, -y+1/2, -z+1/2'
'-x, -y, -z'
'x-1/2, y, -z-1/2'
'x, -y-1/2, z'
'-x-1/2, y-1/2, z-1/2'

loop_
_atom_site_aniso_label
_atom_site_aniso_U_11
_atom_site_aniso_U_22
_atom_site_aniso_U_33
_atom_site_aniso_U_23
_atom_site_aniso_U_13
_atom_site_aniso_U_12
Si1 0.01950(12) 0.01329(11) 0.01873(11) -0.00163(8) -0.00075(9) -0.00166(9)
Si2 0.01604(15) 0.01196(15) 0.0186(2) 0.000 0.00003(12) 0.000
Cl1 0.02482(12) 0.0437(2) 0.03349(14) -0.00049(12) 0.00856(10) -0.00373(12)
Cl2 0.0414(2) 0.02558(13) 0.03142(14) 0.00103(10) -0.00963(11) 0.01087(11)
Cl3 0.03671(14) 0.02665(12) 0.02212(11) -0.00781(9) -0.00490(10) -0.00106(11)
Cl4 0.0388(2) 0.0321(2) 0.01894(15) 0.000 0.00257(14) 0.000
Cl5 0.01704(14) 0.0348(2) 0.0437(2) 0.000 0.00542(14) 0.000
O1 0.0306(4) 0.0160(3) 0.0272(3) -0.0011(3) -0.0028(3) -0.0063(3)

loop_
_atom_site_label
_atom_site_type_symbol
_atom_site_fract_x
_atom_site_fract_y
_atom_site_fract_z
_atom_site_U_iso_or_equiv
_atom_site_thermal_displace_type
_atom_site_occupancy
_atom_site_calc_flag
_atom_site_refinement_flags
_atom_site_disorder_group
Si1 Si 0.91472(3) 0.385814(14) 0.11360(4) 0.01717(6) Uani 1 d . .
Si2 Si 0.79252(3) 0.2500 0.02150(6) 0.01554(7) Uani 1 d S .
Cl1 Cl 1.07992(3) 0.38149(2) -0.04216(5) 0.03402(7) Uani 1 d . .
Cl2 Cl 0.79685(3) 0.445556(15) -0.04713(5) 0.03278(7) Uani 1 d . .
Cl3 Cl 0.94030(3) 0.419627(15) 0.41488(4) 0.02849(7) Uani 1 d . .
Cl4 Cl 0.81927(4) 0.2500 -0.30012(6) 0.02995(9) Uani 1 d S .
Cl5 Cl 0.60814(4) 0.2500 0.08485(8) 0.03185(9) Uani 1 d S .
O1 O 0.85557(8) 0.31359(4) 0.12953(13) 0.0246(2) Uani 1 d . .

loop_
_geom_bond_atom_site_label_1
_geom_bond_atom_site_label_2
_geom_bond_distance
_geom_bond_site_symmetry_2
_geom_bond_publ_flag
Si1 O1 1.6003(8) . ?
Si1 Cl3 2.0042(5) . ?
Si1 Cl1 2.0105(5) . ?
Si1 Cl2 2.0105(4) . ?
Si2 O1 1.6025(8) . ?
Si2 O1 1.6025(8) 7_565 ?
Si2 Cl5 2.0058(6) . ?
Si2 Cl4 2.0090(6) . ?
